data_7240637
loop_
_publ_author_name
'Urbanovsk\'y, Peter'
'Kotek, Jan'
'C\'isa\<rov\'a, Ivana'
'Hermann, Petr'

_publ_section_title
;
 Selective and clean synthesis of aminoalkyl-H-phosphinic acids from
 hypophosphorous acid by phospha-Mannich reaction
;
_journal_issue 36
_journal_name_full 'RSC Advances'
_journal_page_first 21329
_journal_page_last 21349
_journal_paper_doi 10.1039/D0RA03075A
_journal_volume 10
_journal_year 2020
_chemical_formula_moiety 'C3 H10 N O2 P'
_chemical_formula_sum 'C3 H10 N O2 P'
_chemical_formula_weight 123.09
_space_group_crystal_system orthorhombic
_space_group_IT_number 33
_space_group_name_Hall 'P 2c -2n'
_space_group_name_H-M_alt 'P n a 21'
_atom_sites_solution_hydrogens mixed
_atom_sites_solution_primary direct
_atom_sites_solution_secondary difmap
_audit_creation_method SHELXL-2014/7
_audit_update_record
;
2020-02-19 deposited with the CCDC.	2020-05-15 downloaded from the CCDC.
;
_cell_angle_alpha 90
_cell_angle_beta 90
_cell_angle_gamma 90
_cell_formula_units_Z 4
_cell_length_a 9.7130(3)
_cell_length_b 10.9592(3)
_cell_length_c 5.5558(2)
_cell_measurement_reflns_used 6528
_cell_measurement_temperature 150(2)
_cell_measurement_theta_max 30.0245
_cell_measurement_theta_min 3.6673
_cell_volume 591.40(3)
_computing_cell_refinement 'SAINT V8.38A (Bruker AXS Inc., 2017)'
_computing_data_collection 'Bruker Instrument Service V6.2.9'
_computing_data_reduction 'SAINT V8.38A (Bruker AXS Inc., 2017)'
_computing_structure_refinement 'SHELXL 2014/7 (Sheldrick, 2014)'
_computing_structure_solution 'SHELXT 2014/5 (Sheldrick, 2014)'
_diffrn_ambient_temperature 150(2)
_diffrn_detector_area_resol_mean 8.3333
_diffrn_measured_fraction_theta_full 1.000
_diffrn_measured_fraction_theta_max 1.000
_diffrn_measurement_device_type 'Bruker APEX-II CCD'
_diffrn_measurement_method '\f and \w scans'
_diffrn_radiation_monochromator graphite
_diffrn_radiation_source 'fine-focus sealed tube'
_diffrn_radiation_type MoK\a
_diffrn_radiation_wavelength 0.71073
_diffrn_reflns_av_R_equivalents 0.0171
_diffrn_reflns_av_unetI/netI 0.0122
_diffrn_reflns_Laue_measured_fraction_full 1.000
_diffrn_reflns_Laue_measured_fraction_max 1.000
_diffrn_reflns_limit_h_max 12
_diffrn_reflns_limit_h_min -8
_diffrn_reflns_limit_k_max 14
_diffrn_reflns_limit_k_min -14
_diffrn_reflns_limit_l_max 7
_diffrn_reflns_limit_l_min -7
_diffrn_reflns_number 6686
_diffrn_reflns_point_group_measured_fraction_full 0.997
_diffrn_reflns_point_group_measured_fraction_max 0.994
_diffrn_reflns_theta_full 25.242
_diffrn_reflns_theta_max 27.478
_diffrn_reflns_theta_min 2.802
_exptl_absorpt_coefficient_mu 0.362
_exptl_absorpt_correction_T_max 0.89
_exptl_absorpt_correction_T_min 0.81
_exptl_absorpt_correction_type multi-scan
_exptl_absorpt_process_details 'SADABS V2012/1 (Bruker AXS Inc.)'
_exptl_crystal_colour colourless
_exptl_crystal_density_diffrn 1.382
_exptl_crystal_description prism
_exptl_crystal_F_000 264
_exptl_crystal_size_max 0.518
_exptl_crystal_size_mid 0.406
_exptl_crystal_size_min 0.335
_refine_diff_density_max 0.187
_refine_diff_density_min -0.252
_refine_diff_density_rms 0.044
_refine_ls_abs_structure_details
;
 Flack x determined using 591 quotients [(I+)-(I-)]/[(I+)+(I-)]
 (Parsons, Flack and Wagner, Acta Cryst. B69 (2013) 249-259).
;
_refine_ls_abs_structure_Flack -0.01(3)
_refine_ls_extinction_method none
_refine_ls_goodness_of_fit_ref 1.150
_refine_ls_hydrogen_treatment mixed
_refine_ls_matrix_type full
_refine_ls_number_parameters 74
_refine_ls_number_reflns 1343
_refine_ls_number_restraints 1
_refine_ls_restrained_S_all 1.149
_refine_ls_R_factor_all 0.0183
_refine_ls_R_factor_gt 0.0181
_refine_ls_shift/su_max 0.000
_refine_ls_shift/su_mean 0.000
_refine_ls_structure_factor_coef Fsqd
_refine_ls_weighting_details 'w=1/[\s^2^(Fo^2^)+(0.0288P)^2^+0.1265P] where P=(Fo^2^+2Fc^2^)/3'
_refine_ls_weighting_scheme calc
_refine_ls_wR_factor_gt 0.0520
_refine_ls_wR_factor_ref 0.0522
_reflns_Friedel_coverage 0.800
_reflns_Friedel_fraction_full 0.994
_reflns_Friedel_fraction_max 0.987
_reflns_number_gt 1329
_reflns_number_total 1343
_reflns_threshold_expression 'I > 2\s(I)'
_cod_data_source_file d0ra03075a3.cif
_cod_data_source_block dmampin
_cod_depositor_comments 'Adding full bibliography for 7240636--7240653.cif.'
_cod_database_code 7240637
_shelx_shelxl_version_number 2014/7
_shelx_space_group_comment
;
The symmetry employed for this shelxl refinement is uniquely defined
by the following loop, which should always be used as a source of
symmetry information in preference to the above space-group names.
They are only intended as comments.
;
_shelx_estimated_absorpt_t_min 0.835
_shelx_estimated_absorpt_t_max 0.888

loop_
_space_group_symop_operation_xyz
'x, y, z'
'-x, -y, z+1/2'
'-x+1/2, y+1/2, z+1/2'
'x+1/2, -y+1/2, z'

loop_
_atom_site_label
_atom_site_type_symbol
_atom_site_fract_x
_atom_site_fract_y
_atom_site_fract_z
_atom_site_U_iso_or_equiv
_atom_site_adp_type
_atom_site_occupancy
_atom_site_site_symmetry_order
_atom_site_calc_flag
_atom_site_refinement_flags_posn
_atom_site_refinement_flags_adp
_atom_site_refinement_flags_occupancy
_atom_site_disorder_assembly
_atom_site_disorder_group
P1 P 0.03473(4) 0.17442(3) 0.85054(10) 0.01175(12) Uani 1 1 d . . . . .
H1 H 0.098(2) 0.1350(19) 1.049(4) 0.012(5) Uiso 1 1 d . . . . .
O11 O -0.06865(13) 0.08082(11) 0.7701(2) 0.0175(3) Uani 1 1 d . . . . .
O12 O -0.00800(13) 0.30402(11) 0.8844(3) 0.0203(3) Uani 1 1 d . . . . .
C2 C 0.17599(18) 0.17696(14) 0.6326(3) 0.0144(3) Uani 1 1 d . . . . .
H21 H 0.1452 0.2240 0.4903 0.017 Uiso 1 1 calc R U . . .
H22 H 0.2538 0.2222 0.7055 0.017 Uiso 1 1 calc R U . . .
N3 N 0.22891(14) 0.05665(13) 0.5469(3) 0.0126(3) Uani 1 1 d . . . . .
H31 H 0.165(3) 0.019(2) 0.462(4) 0.023(6) Uiso 1 1 d . . . . .
C4 C 0.34841(17) 0.07509(15) 0.3817(3) 0.0179(4) Uani 1 1 d . . . . .
H41 H 0.3210 0.1286 0.2487 0.021 Uiso 1 1 calc R U . . .
H42 H 0.3781 -0.0039 0.3173 0.021 Uiso 1 1 calc R U . . .
H43 H 0.4245 0.1127 0.4706 0.021 Uiso 1 1 calc R U . . .
C5 C 0.27009(18) -0.02629(16) 0.7482(4) 0.0176(3) Uani 1 1 d . . . . .
H51 H 0.3104 -0.1010 0.6818 0.021 Uiso 1 1 calc R U . . .
H52 H 0.1888 -0.0471 0.8443 0.021 Uiso 1 1 calc R U . . .
H53 H 0.3380 0.0149 0.8503 0.021 Uiso 1 1 calc R U . . .

loop_
_atom_site_aniso_label
_atom_site_aniso_U_11
_atom_site_aniso_U_22
_atom_site_aniso_U_33
_atom_site_aniso_U_23
_atom_site_aniso_U_13
_atom_site_aniso_U_12
P1 0.01046(19) 0.01224(19) 0.01255(19) -0.00018(17) -0.00027(17) 0.00015(13)
O11 0.0152(6) 0.0197(6) 0.0176(6) -0.0009(5) 0.0022(5) -0.0062(5)
O12 0.0192(6) 0.0142(5) 0.0276(9) -0.0034(6) 0.0024(6) 0.0034(4)
C2 0.0119(8) 0.0109(8) 0.0203(8) -0.0003(6) 0.0024(7) -0.0005(6)
N3 0.0106(6) 0.0130(6) 0.0140(6) -0.0006(5) -0.0001(5) -0.0013(5)
C4 0.0139(7) 0.0223(8) 0.0174(10) -0.0026(6) 0.0046(7) -0.0012(6)
C5 0.0200(8) 0.0156(8) 0.0173(8) 0.0024(7) -0.0011(7) 0.0048(6)

loop_
_atom_type_symbol
_atom_type_description
_atom_type_scat_dispersion_real
_atom_type_scat_dispersion_imag
_atom_type_scat_source
C C 0.0033 0.0016 'International Tables Vol C Tables 4.2.6.8 and 6.1.1.4'
H H 0.0000 0.0000 'International Tables Vol C Tables 4.2.6.8 and 6.1.1.4'
N N 0.0061 0.0033 'International Tables Vol C Tables 4.2.6.8 and 6.1.1.4'
O O 0.0106 0.0060 'International Tables Vol C Tables 4.2.6.8 and 6.1.1.4'
P P 0.1023 0.0942 'International Tables Vol C Tables 4.2.6.8 and 6.1.1.4'

loop_
_geom_angle_atom_site_label_1
_geom_angle_atom_site_label_2
_geom_angle_atom_site_label_3
_geom_angle
_geom_angle_site_symmetry_1
_geom_angle_site_symmetry_3
_geom_angle_publ_flag
O12 P1 O11 120.09(7) . . ?
O12 P1 C2 106.11(8) . . ?
O11 P1 C2 108.34(8) . . ?
O12 P1 H1 109.5(9) . . ?
O11 P1 H1 109.5(9) . . ?
C2 P1 H1 101.8(9) . . ?
N3 C2 P1 117.10(11) . . ?
N3 C2 H21 108.0 . . ?
P1 C2 H21 108.0 . . ?
N3 C2 H22 108.0 . . ?
P1 C2 H22 108.0 . . ?
H21 C2 H22 107.3 . . ?
C2 N3 C4 110.12(13) . . ?
C2 N3 C5 112.98(15) . . ?
C4 N3 C5 109.51(13) . . ?
C2 N3 H31 109.9(15) . . ?
C4 N3 H31 106.4(16) . . ?
C5 N3 H31 107.7(16) . . ?
N3 C4 H41 109.5 . . ?
N3 C4 H42 109.5 . . ?
H41 C4 H42 109.5 . . ?
N3 C4 H43 109.5 . . ?
H41 C4 H43 109.5 . . ?
H42 C4 H43 109.5 . . ?
N3 C5 H51 109.5 . . ?
N3 C5 H52 109.5 . . ?
H51 C5 H52 109.5 . . ?
N3 C5 H53 109.5 . . ?
H51 C5 H53 109.5 . . ?
H52 C5 H53 109.5 . . ?

loop_
_geom_bond_atom_site_label_1
_geom_bond_atom_site_label_2
_geom_bond_distance
_geom_bond_site_symmetry_2
_geom_bond_publ_flag
P1 O12 1.4916(12) . ?
P1 O11 1.5033(12) . ?
P1 C2 1.8301(18) . ?
P1 H1 1.33(2) . ?
C2 N3 1.493(2) . ?
C2 H21 0.9900 . ?
C2 H22 0.9900 . ?
N3 C4 1.494(2) . ?
N3 C5 1.495(2) . ?
N3 H31 0.89(2) . ?
C4 H41 0.9800 . ?
C4 H42 0.9800 . ?
C4 H43 0.9800 . ?
C5 H51 0.9800 . ?
C5 H52 0.9800 . ?
C5 H53 0.9800 . ?
